data_9016253
loop_
_publ_author_name
'Mills, S. J.'
'Kampf, A. R.'
'Williams, P. A.'
'Leverett, P.'
'Poirier, G.'
'Raudsepp, M.'
'Francis, C. A.'

_publ_section_title
;
 Hydroniumpharmacosiderite, a new member of the pharmacosiderite supergroup
 from Cornwall, UK: structure and description
;
_journal_name_full 'Mineralogical Magazine'
_journal_page_first 863
_journal_page_last 869
_journal_paper_doi 10.1180/minmag.2010.074.5.863
_journal_volume 74
_journal_year 2010
_chemical_compound_source 'Cornwall, UK'
_chemical_formula_sum 'As3 Fe4 H10.8 K0.39 O19.1'
_chemical_name_mineral Hydroniumpharmacosiderite
_space_group_IT_number 215
_symmetry_space_group_name_Hall 'P -4 2 3'
_symmetry_space_group_name_H-M 'P -4 3 m'
_cell_angle_alpha 90
_cell_angle_beta 90
_cell_angle_gamma 90
_cell_formula_units_Z 1
_cell_length_a 7.9587
_cell_length_b 7.9587
_cell_length_c 7.9587
_cell_volume 504.111
_database_code_amcsd 0017882
_exptl_crystal_density_diffrn 2.569
_cod_original_formula_sum 'K.39 Fe4 As3 O19.1 H10.8'
_cod_database_code 9016253

loop_
_space_group_symop_operation_xyz
x,y,z
-z,x,-y
-y,z,-x
-x,y,-z
x,-z,-y
z,-y,-x
y,-x,-z
x,z,y
z,y,x
y,x,z
-z,-x,y
-y,-z,x
-x,-y,z
z,-x,-y
y,-z,-x
x,-y,-z
-x,z,-y
-z,y,-x
-y,x,-z
-x,-z,y
-z,-y,x
-y,-x,z
z,x,y
y,z,x

loop_
_atom_site_aniso_label
_atom_site_aniso_U_11
_atom_site_aniso_U_22
_atom_site_aniso_U_33
_atom_site_aniso_U_12
_atom_site_aniso_U_13
_atom_site_aniso_U_23
Fe 0.01230 0.01230 0.01230 -0.00160 -0.00160 -0.00160
As 0.00700 0.02770 0.02770 0.00000 0.00000 0.00000
O1 0.03380 0.03380 0.01180 -0.00800 -0.00040 -0.00040
O2 0.01160 0.01160 0.01160 -0.00230 -0.00230 -0.00230

loop_
_atom_site_label
_atom_site_fract_x
_atom_site_fract_y
_atom_site_fract_z
_atom_site_occupancy
_atom_site_U_iso_or_equiv
_atom_site_type_symbol
_atom_site_attached_hydrogens
K 0.50000 0.00000 0.50000 0.13000 0.04600 K 0
Fe 0.14345 0.14345 0.14345 1.00000 0.01230 Fe 0
As 0.50000 0.00000 0.00000 1.00000 0.02080 As 0
O1 0.12450 0.12450 0.38370 1.00000 0.02650 O 0
O2 0.88570 0.88570 0.88570 1.00000 0.01160 O 0
Wat3 0.50000 0.10600 0.50000 0.25000 0.05000 O 2
Wat4 0.69300 0.69300 0.69300 0.25000 0.04700 O 2
H3O4 0.69300 0.69300 0.69300 0.45000 0.04700 H 0
O4 0.69300 0.69300 0.69300 0.15000 0.04700 O 0
H2 0.82830 0.82830 0.82830 1.00000 0.01400 H 0

loop_
_cod_changelog_entry_id
_cod_changelog_entry_author
_cod_changelog_entry_date
_cod_changelog_entry_text
1
;cod-tools version 3.8.0
Id: cif_guess_AMCSD_atom_types 9574 2023-05-10 09:00:05Z saulius
;
2023-05-10T18:56:51+03:00
;Derived atom types and hydrogen counts
from atom names that follow the AMCSD naming convention
(Wat == water, O-H == hydroxyl).
;

loop_
_cod_related_entry_id
_cod_related_entry_database
_cod_related_entry_code
1 AMCSD 0017882
